data_4129609
loop_
_publ_author_name
'Zhang, Long'
'Lin, Yue-Jian'
'Li, Zhen-Hua'
'Jin, Guo-Xin'

_publ_section_title
;
 Rational Design of Polynuclear Organometallic Assemblies from a Simple
 Heteromultifunctional Ligand.
;
_journal_issue 42
_journal_name_full 'Journal of the American Chemical Society'
_journal_page_first 13670
_journal_page_last 13678
_journal_paper_doi 10.1021/jacs.5b08826
_journal_volume 137
_journal_year 2015
_chemical_formula_sum 'C77 H114 F24 Ir4 N20 O38 Pd4 S8'
_chemical_formula_weight 3834.76
_space_group_crystal_system triclinic
_space_group_IT_number 2
_space_group_name_Hall '-P 1'
_space_group_name_H-M_alt 'P -1'
_atom_sites_solution_hydrogens geom
_audit_creation_method SHELXL-2013
_cell_angle_alpha 70.478(2)
_cell_angle_beta 70.163(2)
_cell_angle_gamma 82.134(2)
_cell_formula_units_Z 1
_cell_length_a 15.226(2)
_cell_length_b 16.217(2)
_cell_length_c 16.576(3)
_cell_measurement_reflns_used 4576
_cell_measurement_temperature 173(2)
_cell_measurement_theta_max 26.17
_cell_measurement_theta_min 2.43
_cell_volume 3627.5(9)
_computing_cell_refinement 'Bruker SAINT'
_computing_data_collection 'Bruker APEX2'
_computing_data_reduction 'Bruker SAINT'
_computing_molecular_graphics 'Bruker SHELXTL'
_computing_publication_material 'Bruker SHELXTL'
_computing_structure_refinement 'SHELXL-2013 (Sheldrick, 2013)'
_computing_structure_solution 'SHELXS-97 (Sheldrick, 2008)'
_diffrn_ambient_temperature 173(2)
_diffrn_measured_fraction_theta_full 0.984
_diffrn_measured_fraction_theta_max 0.985
_diffrn_measurement_device_type 'Bruker APEX-II CCD'
_diffrn_measurement_method '\f and \w scans'
_diffrn_radiation_type MoK\a
_diffrn_radiation_wavelength 0.71073
_diffrn_reflns_av_R_equivalents 0.0465
_diffrn_reflns_av_unetI/netI 0.1039
_diffrn_reflns_Laue_measured_fraction_full 0.984
_diffrn_reflns_Laue_measured_fraction_max 0.985
_diffrn_reflns_limit_h_max 18
_diffrn_reflns_limit_h_min -18
_diffrn_reflns_limit_k_max 16
_diffrn_reflns_limit_k_min -19
_diffrn_reflns_limit_l_max 20
_diffrn_reflns_limit_l_min -20
_diffrn_reflns_number 23501
_diffrn_reflns_point_group_measured_fraction_full 0.984
_diffrn_reflns_point_group_measured_fraction_max 0.985
_diffrn_reflns_theta_full 25.242
_diffrn_reflns_theta_max 25.999
_diffrn_reflns_theta_min 1.923
_exptl_absorpt_coefficient_mu 4.353
_exptl_absorpt_correction_T_max 0.745
_exptl_absorpt_correction_T_min 0.638
_exptl_absorpt_correction_type multi-scan
_exptl_absorpt_process_details sadabs
_exptl_crystal_colour red
_exptl_crystal_density_diffrn 1.755
_exptl_crystal_description block
_exptl_crystal_F_000 1856
_exptl_crystal_size_max 0.160
_exptl_crystal_size_mid 0.050
_exptl_crystal_size_min 0.020
_platon_squeeze_details
; 
 In asymmetric unit of this data, there were disordered 
 triflate anion which could not be restrained properly. 
 Therefore, SQUEEZE algorithm was used to omit it. 
;
_refine_diff_density_max 1.686
_refine_diff_density_min -2.689
_refine_diff_density_rms 0.211
_refine_ls_extinction_method none
_refine_ls_goodness_of_fit_ref 0.946
_refine_ls_hydrogen_treatment constr
_refine_ls_matrix_type full
_refine_ls_number_parameters 740
_refine_ls_number_reflns 14045
_refine_ls_number_restraints 93
_refine_ls_restrained_S_all 0.951
_refine_ls_R_factor_all 0.1075
_refine_ls_R_factor_gt 0.0576
_refine_ls_shift/su_max 0.007
_refine_ls_shift/su_mean 0.000
_refine_ls_structure_factor_coef Fsqd
_refine_ls_weighting_details
; 
 w=1/[\s^2^(Fo^2^)+(0.1061P)^2^] 
 where P=(Fo^2^+2Fc^2^)/3 
;
_refine_ls_weighting_scheme calc
_refine_ls_wR_factor_gt 0.1591
_refine_ls_wR_factor_ref 0.1860
_reflns_Friedel_coverage 0.000
_reflns_number_gt 8070
_reflns_number_total 14045
_reflns_threshold_expression 'I > 2\s(I)'
_cod_data_source_file ja5b08826_si_004.cif
_cod_data_source_block 10a
_cod_original_cell_volume 3627.4(9)
_cod_database_code 4129609
_shelx_space_group_comment
; 
The symmetry employed for this shelxl refinement is uniquely defined 
by the following loop, which should always be used as a source of 
symmetry information in preference to the above space-group names. 
They are only intended as comments. 
;
_shelx_estimated_absorpt_t_min 0.543
_shelx_estimated_absorpt_t_max 0.918
_shelxl_version_number 2013-2

loop_
_space_group_symop_operation_xyz
'x, y, z'
'-x, -y, -z'

loop_
_atom_site_label
_atom_site_type_symbol
_atom_site_fract_x
_atom_site_fract_y
_atom_site_fract_z
_atom_site_U_iso_or_equiv
_atom_site_adp_type
_atom_site_occupancy
_atom_site_site_symmetry_order
_atom_site_calc_flag
_atom_site_refinement_flags_posn
_atom_site_refinement_flags_adp
_atom_site_refinement_flags_occupancy
Ir1 Ir 0.93117(3) 0.51205(3) 0.24466(3) 0.03157(14) Uani 1 1 d . . .
Ir2 Ir 0.31179(3) 0.87411(3) 0.56831(3) 0.03946(15) Uani 1 1 d . . .
Pd1 Pd 0.65189(6) 0.66863(6) 0.19732(5) 0.0318(2) Uani 1 1 d . . .
Pd2 Pd 0.58665(6) 0.70438(6) 0.61139(5) 0.0322(2) Uani 1 1 d . . .
N1 N 0.6243(6) 0.6872(5) 0.3181(5) 0.0282(19) Uani 1 1 d . . .
N2 N 0.6145(5) 0.6938(6) 0.4866(6) 0.033(2) Uani 1 1 d . . .
N3 N 0.7612(6) 0.6068(6) 0.2327(6) 0.037(2) Uani 1 1 d . . .
N4 N 0.4770(6) 0.7752(7) 0.5805(7) 0.043(3) Uani 1 1 d . . .
N5 N 0.8403(5) 0.4063(6) 0.3022(5) 0.0281(19) Uani 1 1 d . . .
N6 N 0.7364(6) 0.2564(6) 0.3785(6) 0.034(2) Uani 1 1 d . . .
N7 N 0.6848(7) 0.6384(8) 0.0802(6) 0.053(3) Uani 1 1 d . . .
H7A H 0.7353 0.6758 0.0325 0.064 Uiso 1 1 calc R U .
H7B H 0.7055 0.5763 0.0894 0.064 Uiso 1 1 calc R U .
N8 N 0.5343(7) 0.7298(8) 0.1694(7) 0.055(3) Uani 1 1 d . . .
H8A H 0.4784 0.6957 0.2109 0.066 Uiso 1 1 calc R U .
H8B H 0.5263 0.7890 0.1761 0.066 Uiso 1 1 calc R U .
N9 N 0.6951(7) 0.6304(7) 0.6493(7) 0.051(3) Uani 1 1 d . . .
H9A H 0.7058 0.5772 0.6302 0.062 Uiso 1 1 calc R U .
H9B H 0.7530 0.6644 0.6195 0.062 Uiso 1 1 calc R U .
N10 N 0.5497(8) 0.7132(7) 0.7354(6) 0.052(3) Uani 1 1 d . . .
H10A H 0.5336 0.7750 0.7333 0.062 Uiso 1 1 calc R U .
H10B H 0.4935 0.6782 0.7736 0.062 Uiso 1 1 calc R U .
O1 O 0.8333(5) 0.5603(5) 0.3412(4) 0.0286(16) Uani 1 1 d . . .
O2 O 0.8350(5) 0.5689(5) 0.1763(5) 0.0339(17) Uani 1 1 d . . .
O3 O 0.4070(5) 0.8260(5) 0.4694(4) 0.0304(17) Uani 1 1 d . . .
O4 O 0.4146(6) 0.8162(5) 0.6304(7) 0.053(2) Uani 1 1 d . . .
O5 O 0.2601(7) 0.5389(7) 0.9312(7) 0.075(3) Uani 1 1 d . . .
O6 O 0.4234(8) 0.5736(8) 0.8532(6) 0.084(3) Uani 1 1 d . . .
O7 O 0.3064(9) 0.6859(8) 0.8779(8) 0.084(3) Uani 1 1 d . . .
O8 O 0.6000(8) 0.4189(8) 0.7222(8) 0.089(4) Uani 1 1 d . . .
O9 O 0.6236(11) 0.3630(10) 0.6068(12) 0.140(6) Uani 1 1 d . . .
O10 O 0.7257(8) 0.4702(8) 0.5860(8) 0.094(4) Uani 1 1 d . . .
O11 O 0.8742(8) 0.6902(7) 0.4713(9) 0.094(4) Uani 1 1 d . . .
O12 O 0.8080(9) 0.8025(10) 0.5460(10) 0.118(5) Uani 1 1 d . . .
O13 O 0.8188(11) 0.8307(10) 0.3923(12) 0.160(8) Uani 1 1 d . . .
S1 S 0.3296(3) 0.5989(3) 0.9093(2) 0.0541(9) Uani 1 1 d . . .
S2 S 0.6672(3) 0.3990(3) 0.6446(2) 0.0551(9) Uani 1 1 d D . .
S3 S 0.8578(3) 0.7822(3) 0.4600(3) 0.0640(10) Uani 1 1 d . . .
F1 F 0.3721(9) 0.5042(9) 1.0512(6) 0.118(4) Uani 1 1 d . . .
F2 F 0.2731(8) 0.6016(9) 1.0730(6) 0.113(4) Uani 1 1 d D . .
F3 F 0.4129(8) 0.6365(8) 1.0060(7) 0.114(4) Uani 1 1 d . . .
F4 F 0.8073(10) 0.2990(11) 0.6240(14) 0.205(8) Uani 1 1 d . U .
F5 F 0.6963(12) 0.2488(13) 0.7440(14) 0.223(9) Uani 1 1 d . U .
F6 F 0.7745(10) 0.3509(13) 0.7420(9) 0.184(7) Uani 1 1 d D U .
F7 F 0.9668(8) 0.9086(7) 0.4192(11) 0.150(6) Uani 1 1 d . U .
F8 F 1.0209(7) 0.7837(7) 0.4786(8) 0.104(4) Uani 1 1 d . . .
F9 F 1.0286(7) 0.8194(8) 0.3442(8) 0.111(4) Uani 1 1 d D . .
C1 C 0.6919(7) 0.6478(7) 0.3582(7) 0.031(2) Uani 1 1 d . . .
C2 C 0.6861(7) 0.6514(7) 0.4414(7) 0.030(2) Uani 1 1 d . . .
H2 H 0.7334 0.6235 0.4674 0.036 Uiso 1 1 calc R U .
C3 C 0.5508(7) 0.7339(7) 0.4455(7) 0.028(2) Uani 1 1 d . . .
C4 C 0.5560(7) 0.7314(7) 0.3646(6) 0.027(2) Uani 1 1 d . . .
H4 H 0.5096 0.7622 0.3386 0.033 Uiso 1 1 calc R U .
C5 C 0.7656(7) 0.6018(7) 0.3099(7) 0.026(2) Uani 1 1 d . . .
C6 C 0.4716(7) 0.7821(6) 0.5014(6) 0.024(2) Uani 1 1 d . . .
C7 C 0.8131(8) 0.3679(7) 0.3942(8) 0.039(3) Uani 1 1 d . . .
H7 H 0.8300 0.3920 0.4316 0.046 Uiso 1 1 calc R U .
C8 C 0.7587(8) 0.2910(7) 0.4322(8) 0.038(3) Uani 1 1 d . . .
H8 H 0.7381 0.2641 0.4957 0.046 Uiso 1 1 calc R U .
C9 C 0.7591(8) 0.2976(8) 0.2914(8) 0.046(3) Uani 1 1 d D . .
H9 H 0.7381 0.2759 0.2547 0.055 Uiso 1 1 calc R U .
C10 C 0.8133(8) 0.3728(7) 0.2512(7) 0.037(3) Uani 1 1 d D . .
H10 H 0.8308 0.3998 0.1877 0.044 Uiso 1 1 calc R U .
C11 C 1.0591(8) 0.4408(8) 0.2507(7) 0.048(3) Uani 1 1 d D . .
C12 C 1.0602(7) 0.4759(7) 0.1555(7) 0.042(3) Uani 1 1 d D . .
C13 C 1.0521(8) 0.5695(8) 0.1397(9) 0.049(3) Uani 1 1 d D . .
C14 C 1.0434(7) 0.5908(7) 0.2172(8) 0.035(3) Uani 1 1 d . . .
C15 C 1.0495(8) 0.5116(7) 0.2867(8) 0.040(3) Uani 1 1 d D . .
C16 C 1.0640(10) 0.3445(9) 0.2992(9) 0.062(4) Uani 1 1 d . . .
H16A H 1.0527 0.3354 0.3634 0.094 Uiso 1 1 calc R U .
H16B H 1.1260 0.3206 0.2735 0.094 Uiso 1 1 calc R U .
H16C H 1.0165 0.3146 0.2924 0.094 Uiso 1 1 calc R U .
C17 C 1.0788(12) 0.4270(10) 0.0900(10) 0.074(5) Uani 1 1 d . . .
H17A H 1.0605 0.4635 0.0376 0.112 Uiso 1 1 calc R U .
H17B H 1.0428 0.3734 0.1186 0.112 Uiso 1 1 calc R U .
H17C H 1.1456 0.4117 0.0706 0.112 Uiso 1 1 calc R U .
C18 C 1.0466(10) 0.6312(10) 0.0490(10) 0.067(4) Uani 1 1 d . . .
H18A H 1.0254 0.6895 0.0546 0.101 Uiso 1 1 calc R U .
H18B H 1.0024 0.6089 0.0305 0.101 Uiso 1 1 calc R U .
H18C H 1.1085 0.6350 0.0038 0.101 Uiso 1 1 calc R U .
C19 C 1.0353(10) 0.6821(9) 0.2213(11) 0.067(4) Uani 1 1 d . . .
H19A H 1.0970 0.7015 0.2124 0.100 Uiso 1 1 calc R U .
H19B H 0.9929 0.6839 0.2804 0.100 Uiso 1 1 calc R U .
H19C H 1.0106 0.7208 0.1739 0.100 Uiso 1 1 calc R U .
C20 C 1.0432(11) 0.5052(13) 0.3816(11) 0.092(6) Uani 1 1 d . . .
H20A H 1.1018 0.5241 0.3812 0.139 Uiso 1 1 calc R U .
H20B H 1.0322 0.4445 0.4204 0.139 Uiso 1 1 calc R U .
H20C H 0.9915 0.5429 0.4048 0.139 Uiso 1 1 calc R U .
C21 C 0.1760(8) 0.9335(9) 0.5924(8) 0.052(3) Uani 1 1 d D . .
C22 C 0.2239(9) 0.9501(8) 0.6485(10) 0.064(4) Uani 1 1 d D . .
C23 C 0.3027(9) 1.0006(8) 0.5831(10) 0.068(5) Uani 1 1 d D . .
C24 C 0.3077(9) 1.0138(7) 0.4936(10) 0.061(4) Uani 1 1 d D U .
C25 C 0.2257(9) 0.9728(8) 0.4982(10) 0.064(4) Uani 1 1 d D U .
C26 C 0.0865(8) 0.8895(9) 0.6275(11) 0.066(4) Uani 1 1 d . . .
H26A H 0.0698 0.8644 0.6932 0.099 Uiso 1 1 calc R U .
H26B H 0.0921 0.8428 0.6007 0.099 Uiso 1 1 calc R U .
H26C H 0.0379 0.9321 0.6120 0.099 Uiso 1 1 calc R U .
C27 C 0.1885(12) 0.9286(12) 0.7527(11) 0.094(6) Uani 1 1 d . U .
H27A H 0.2124 0.8705 0.7804 0.141 Uiso 1 1 calc R U .
H27B H 0.1200 0.9293 0.7741 0.141 Uiso 1 1 calc R U .
H27C H 0.2107 0.9725 0.7695 0.141 Uiso 1 1 calc R U .
C28 C 0.3728(11) 1.0357(12) 0.6103(12) 0.086(6) Uani 1 1 d . . .
H28A H 0.4362 1.0179 0.5799 0.130 Uiso 1 1 calc R U .
H28B H 0.3598 1.0120 0.6757 0.130 Uiso 1 1 calc R U .
H28C H 0.3673 1.0997 0.5927 0.130 Uiso 1 1 calc R U .
C29 C 0.3728(10) 1.0620(9) 0.4069(9) 0.067(4) Uani 1 1 d . . .
H29A H 0.3440 1.1184 0.3819 0.101 Uiso 1 1 calc R U .
H29B H 0.3874 1.0278 0.3649 0.101 Uiso 1 1 calc R U .
H29C H 0.4304 1.0719 0.4158 0.101 Uiso 1 1 calc R U .
C30 C 0.1984(13) 0.9658(11) 0.4167(14) 0.101(7) Uani 1 1 d . U .
H30A H 0.1320 0.9812 0.4257 0.151 Uiso 1 1 calc R U .
H30B H 0.2103 0.9058 0.4137 0.151 Uiso 1 1 calc R U .
H30C H 0.2359 1.0061 0.3602 0.151 Uiso 1 1 calc R U .
C31 C 0.5983(10) 0.6548(10) 0.0552(11) 0.065(4) Uani 1 1 d . U .
H31A H 0.6142 0.6585 -0.0089 0.078 Uiso 1 1 calc R U .
H31B H 0.5567 0.6048 0.0918 0.078 Uiso 1 1 calc R U .
C32 C 0.5480(12) 0.7358(9) 0.0686(10) 0.066(4) Uani 1 1 d . U .
H32A H 0.4868 0.7406 0.0586 0.079 Uiso 1 1 calc R U .
H32B H 0.5848 0.7876 0.0262 0.079 Uiso 1 1 calc R U .
C33 C 0.6735(10) 0.6067(11) 0.7430(8) 0.067(4) Uani 1 1 d . . .
H33A H 0.7316 0.5905 0.7597 0.080 Uiso 1 1 calc R U .
H33B H 0.6329 0.5554 0.7722 0.080 Uiso 1 1 calc R U .
C34 C 0.6246(11) 0.6819(13) 0.7753(10) 0.083(6) Uani 1 1 d . . .
H34A H 0.5987 0.6626 0.8419 0.099 Uiso 1 1 calc R U .
H34B H 0.6689 0.7292 0.7564 0.099 Uiso 1 1 calc R U .
C35 C 0.3469(10) 0.5868(12) 1.0137(9) 0.065(4) Uani 1 1 d D . .
C36 C 0.7488(15) 0.3206(14) 0.6850(16) 0.129(8) Uani 1 1 d D U .
C37 C 0.9725(12) 0.8263(11) 0.4217(13) 0.085(6) Uani 1 1 d D . .
C39 C 0.541(2) 0.482(2) 0.4637(16) 0.068(9) Uani 0.5 1 d D . P
O17 O 0.5612(14) 0.4678(15) 0.3754(13) 0.071(6) Uani 0.5 1 d D U P
O17' O 0.5957(17) 0.4310(16) 0.4107(16) 0.087(7) Uani 0.5 1 d D U P
O18 O 0.4961(12) 0.8899(10) 0.1915(11) 0.137(6) Uani 1 1 d . . .
O19 O 0.2188(16) 0.1532(13) 0.7743(18) 0.212(10) Uani 1 1 d . . .

loop_
_atom_site_aniso_label
_atom_site_aniso_U_11
_atom_site_aniso_U_22
_atom_site_aniso_U_33
_atom_site_aniso_U_23
_atom_site_aniso_U_13
_atom_site_aniso_U_12
Ir1 0.0221(2) 0.0353(3) 0.0366(3) -0.0116(2) -0.00741(18) -0.00215(18)
Ir2 0.0268(2) 0.0324(3) 0.0558(3) -0.0188(2) -0.0028(2) -0.00324(19)
Pd1 0.0254(4) 0.0412(5) 0.0293(4) -0.0106(4) -0.0098(4) -0.0002(4)
Pd2 0.0253(4) 0.0404(5) 0.0300(4) -0.0122(4) -0.0044(3) -0.0062(4)
N1 0.025(4) 0.031(5) 0.024(4) -0.007(4) -0.001(4) -0.003(4)
N2 0.011(4) 0.046(6) 0.039(5) -0.008(5) -0.004(4) -0.010(4)
N3 0.033(5) 0.041(6) 0.036(5) -0.008(5) -0.007(4) -0.020(4)
N4 0.026(5) 0.058(7) 0.059(7) -0.048(6) -0.010(5) 0.017(5)
N5 0.021(4) 0.039(5) 0.026(5) -0.021(4) -0.002(4) 0.004(4)
N6 0.036(5) 0.025(5) 0.040(6) -0.007(4) -0.014(4) -0.001(4)
N7 0.047(6) 0.087(9) 0.036(6) -0.032(6) -0.013(5) -0.001(6)
N8 0.033(6) 0.098(9) 0.039(6) -0.026(6) -0.015(5) 0.008(6)
N9 0.037(6) 0.061(7) 0.045(6) -0.002(6) -0.011(5) -0.004(5)
N10 0.071(8) 0.056(7) 0.034(6) -0.010(5) -0.022(5) -0.015(6)
O1 0.025(4) 0.038(4) 0.027(4) -0.016(3) -0.011(3) 0.003(3)
O2 0.025(4) 0.048(5) 0.034(4) -0.020(4) -0.011(3) 0.006(3)
O3 0.028(4) 0.039(4) 0.022(4) -0.021(3) 0.003(3) 0.008(3)
O4 0.046(5) 0.030(5) 0.094(7) -0.018(5) -0.038(5) 0.002(4)
O5 0.067(7) 0.088(8) 0.074(7) -0.029(6) -0.014(6) -0.025(6)
O6 0.084(8) 0.112(9) 0.052(6) -0.043(6) 0.009(5) -0.020(7)
O7 0.099(9) 0.079(8) 0.088(8) -0.032(7) -0.043(7) 0.009(7)
O8 0.062(7) 0.100(9) 0.105(9) -0.040(8) -0.018(7) -0.001(6)
O9 0.131(13) 0.152(14) 0.211(17) -0.098(13) -0.101(13) -0.014(10)
O10 0.073(8) 0.090(9) 0.097(9) -0.022(7) -0.004(7) -0.010(7)
O11 0.074(8) 0.066(7) 0.143(11) -0.010(7) -0.052(8) -0.021(6)
O12 0.068(8) 0.123(12) 0.132(12) -0.015(10) -0.011(8) -0.019(8)
O13 0.151(14) 0.133(13) 0.226(18) 0.015(12) -0.167(15) 0.000(11)
S1 0.055(2) 0.072(3) 0.0362(17) -0.0182(18) -0.0093(15) -0.0156(19)
S2 0.050(2) 0.062(2) 0.058(2) -0.0190(19) -0.0209(18) -0.0045(18)
S3 0.048(2) 0.055(2) 0.085(3) -0.011(2) -0.027(2) -0.0039(18)
F1 0.134(10) 0.154(11) 0.043(5) -0.017(7) -0.020(6) 0.022(9)
F2 0.115(9) 0.182(12) 0.055(6) -0.070(7) -0.012(6) 0.009(8)
F3 0.107(8) 0.172(11) 0.111(8) -0.092(8) -0.040(7) -0.025(8)
F4 0.085(9) 0.185(15) 0.263(18) -0.036(14) -0.007(11) 0.057(10)
F5 0.138(13) 0.190(16) 0.241(18) 0.007(15) -0.020(13) 0.029(13)
F6 0.111(10) 0.32(2) 0.107(10) -0.025(12) -0.069(9) 0.005(12)
F7 0.082(7) 0.063(7) 0.270(16) -0.056(9) 0.002(9) -0.023(6)
F8 0.072(7) 0.109(8) 0.144(10) -0.031(8) -0.052(7) -0.015(6)
F9 0.067(7) 0.135(10) 0.115(9) -0.052(8) -0.001(6) 0.005(6)
C1 0.021(5) 0.032(6) 0.034(6) -0.003(5) -0.006(5) -0.008(4)
C2 0.023(5) 0.030(6) 0.030(6) 0.000(5) -0.009(4) 0.001(4)
C3 0.026(5) 0.030(6) 0.025(5) -0.016(5) 0.002(4) -0.001(4)
C4 0.024(5) 0.039(6) 0.025(5) -0.024(5) 0.000(4) -0.005(4)
C5 0.019(5) 0.028(6) 0.024(5) -0.004(5) -0.004(4) 0.001(4)
C6 0.023(5) 0.024(5) 0.025(5) -0.018(5) 0.001(4) 0.000(4)
C7 0.035(6) 0.039(7) 0.046(7) -0.015(6) -0.013(5) -0.007(5)
C8 0.042(7) 0.031(6) 0.035(6) -0.011(5) -0.005(5) -0.001(5)
C9 0.049(7) 0.047(8) 0.051(8) -0.018(7) -0.023(6) -0.009(6)
C10 0.048(7) 0.031(6) 0.034(6) -0.011(5) -0.015(5) 0.001(5)
C11 0.039(7) 0.061(9) 0.033(6) -0.022(6) 0.011(5) -0.004(6)
C12 0.021(6) 0.054(8) 0.038(6) -0.019(6) 0.008(5) 0.002(5)
C13 0.025(6) 0.050(8) 0.052(8) 0.006(7) -0.004(6) -0.008(6)
C14 0.025(6) 0.026(6) 0.045(7) -0.002(5) -0.005(5) -0.011(5)
C15 0.033(6) 0.029(6) 0.065(8) -0.008(6) -0.031(6) -0.005(5)
C16 0.054(9) 0.064(10) 0.046(8) -0.017(7) 0.009(7) 0.009(7)
C17 0.085(12) 0.073(11) 0.074(11) -0.051(9) -0.013(9) 0.008(9)
C18 0.043(8) 0.075(11) 0.065(10) -0.001(8) -0.012(7) -0.009(7)
C19 0.043(8) 0.044(8) 0.110(13) -0.014(9) -0.032(9) 0.003(6)
C20 0.057(10) 0.120(16) 0.092(13) 0.009(12) -0.045(10) -0.024(10)
C21 0.034(7) 0.064(9) 0.050(8) -0.037(7) 0.010(6) 0.009(6)
C22 0.049(8) 0.032(7) 0.087(11) -0.024(7) 0.011(8) 0.010(6)
C23 0.046(8) 0.042(8) 0.096(12) -0.038(8) 0.025(8) -0.013(6)
C24 0.047(6) 0.016(5) 0.095(8) 0.003(6) -0.013(6) -0.001(5)
C25 0.058(8) 0.021(6) 0.114(12) -0.017(7) -0.033(8) 0.001(6)
C26 0.022(6) 0.056(9) 0.110(12) -0.034(9) 0.000(7) 0.000(6)
C27 0.089(12) 0.111(14) 0.074(11) -0.066(11) 0.029(9) -0.022(10)
C28 0.062(10) 0.100(13) 0.101(13) -0.071(12) 0.011(9) -0.012(9)
C29 0.061(9) 0.060(9) 0.064(9) -0.029(8) 0.017(7) -0.013(7)
C30 0.100(14) 0.059(10) 0.147(17) 0.009(11) -0.088(13) 0.010(10)
C31 0.068(9) 0.069(9) 0.076(9) -0.031(8) -0.051(8) 0.033(7)
C32 0.094(10) 0.052(8) 0.061(8) -0.015(7) -0.056(8) 0.045(8)
C33 0.057(9) 0.113(14) 0.031(7) -0.016(8) -0.018(7) -0.009(9)
C34 0.055(10) 0.153(18) 0.044(8) -0.030(11) -0.016(7) -0.010(11)
C35 0.064(10) 0.092(12) 0.037(8) -0.032(9) 0.002(7) -0.013(9)
C36 0.096(14) 0.132(16) 0.114(14) -0.035(13) 0.018(12) 0.002(13)
C37 0.071(12) 0.056(11) 0.146(19) -0.031(12) -0.053(13) -0.006(9)
C39 0.062(19) 0.11(3) 0.053(17) -0.062(18) -0.017(15) 0.040(18)
O17 0.040(8) 0.065(9) 0.089(10) -0.004(8) -0.018(7) 0.003(7)
O17' 0.091(11) 0.088(11) 0.079(10) -0.022(8) -0.029(8) 0.004(8)
O18 0.152(14) 0.099(11) 0.143(13) 0.000(10) -0.057(12) -0.011(10)
O19 0.19(2) 0.131(16) 0.36(3) -0.088(19) -0.13(2) -0.003(15)

loop_
_atom_type_symbol
_atom_type_description
_atom_type_scat_dispersion_real
_atom_type_scat_dispersion_imag
_atom_type_scat_source
C C 0.0033 0.0016 'International Tables Vol C Tables 4.2.6.8 and 6.1.1.4'
H H 0.0000 0.0000 'International Tables Vol C Tables 4.2.6.8 and 6.1.1.4'
N N 0.0061 0.0033 'International Tables Vol C Tables 4.2.6.8 and 6.1.1.4'
O O 0.0106 0.0060 'International Tables Vol C Tables 4.2.6.8 and 6.1.1.4'
F F 0.0171 0.0103 'International Tables Vol C Tables 4.2.6.8 and 6.1.1.4'
S S 0.1246 0.1234 'International Tables Vol C Tables 4.2.6.8 and 6.1.1.4'
Pd Pd -0.9988 1.0072 'International Tables Vol C Tables 4.2.6.8 and 6.1.1.4'
Ir Ir -1.4442 7.9887 'International Tables Vol C Tables 4.2.6.8 and 6.1.1.4'

loop_
_geom_angle_atom_site_label_1
_geom_angle_atom_site_label_2
_geom_angle_atom_site_label_3
_geom_angle
_geom_angle_site_symmetry_1
_geom_angle_site_symmetry_3
O1 Ir1 O2 80.4(3) . .
O1 Ir1 N5 82.8(3) . .
O2 Ir1 N5 83.0(3) . .
O1 Ir1 C14 98.3(4) . .
O2 Ir1 C14 115.8(4) . .
N5 Ir1 C14 161.2(4) . .
O1 Ir1 C13 130.7(4) . .
O2 Ir1 C13 97.2(4) . .
N5 Ir1 C13 146.2(4) . .
C14 Ir1 C13 38.6(5) . .
O1 Ir1 C11 128.9(3) . .
O2 Ir1 C11 150.7(3) . .
N5 Ir1 C11 98.9(4) . .
C14 Ir1 C11 65.7(4) . .
C13 Ir1 C11 65.1(4) . .
O1 Ir1 C15 97.4(4) . .
O2 Ir1 C15 154.7(4) . .
N5 Ir1 C15 122.0(4) . .
C14 Ir1 C15 39.2(4) . .
C13 Ir1 C15 65.0(5) . .
C11 Ir1 C15 39.1(4) . .
O1 Ir1 C12 163.9(4) . .
O2 Ir1 C12 111.2(4) . .
N5 Ir1 C12 109.0(4) . .
C14 Ir1 C12 67.0(4) . .
C13 Ir1 C12 39.5(4) . .
C11 Ir1 C12 40.3(3) . .
C15 Ir1 C12 67.2(4) . .
O3 Ir2 O4 78.9(3) . .
O3 Ir2 C21 137.8(4) . .
O4 Ir2 C21 142.7(4) . .
O3 Ir2 C22 167.5(4) . .
O4 Ir2 C22 105.6(5) . .
C21 Ir2 C22 40.4(4) . .
O3 Ir2 C23 128.8(4) . .
O4 Ir2 C23 99.3(5) . .
C21 Ir2 C23 64.8(5) . .
C22 Ir2 C23 39.6(4) . .
O3 Ir2 N6 82.6(3) . 2_666
O4 Ir2 N6 82.4(3) . 2_666
C21 Ir2 N6 94.9(4) . 2_666
C22 Ir2 N6 109.3(4) . 2_666
C23 Ir2 N6 148.5(4) . 2_666
O3 Ir2 C24 100.9(4) . .
O4 Ir2 C24 123.0(4) . .
C21 Ir2 C24 65.5(5) . .
C22 Ir2 C24 66.8(5) . .
C23 Ir2 C24 37.8(4) . .
N6 Ir2 C24 154.6(4) 2_666 .
O3 Ir2 C25 105.2(4) . .
O4 Ir2 C25 161.6(4) . .
C21 Ir2 C25 38.9(4) . .
C22 Ir2 C25 66.9(5) . .
C23 Ir2 C25 63.9(6) . .
N6 Ir2 C25 115.8(4) 2_666 .
C24 Ir2 C25 38.8(4) . .
N3 Pd1 N1 79.4(4) . .
N3 Pd1 N7 96.2(4) . .
N1 Pd1 N7 174.6(4) . .
N3 Pd1 N8 176.3(4) . .
N1 Pd1 N8 97.5(4) . .
N7 Pd1 N8 86.7(4) . .
N10 Pd2 N4 95.4(4) . .
N10 Pd2 N2 175.9(4) . .
N4 Pd2 N2 81.6(4) . .
N10 Pd2 N9 82.2(4) . .
N4 Pd2 N9 177.3(4) . .
N2 Pd2 N9 100.7(4) . .
C4 N1 C1 115.2(9) . .
C4 N1 Pd1 133.1(7) . .
C1 N1 Pd1 111.7(7) . .
C2 N2 C3 116.9(9) . .
C2 N2 Pd2 128.9(7) . .
C3 N2 Pd2 114.2(7) . .
C5 N3 O2 118.5(9) . .
C5 N3 Pd1 118.4(8) . .
O2 N3 Pd1 123.2(6) . .
O4 N4 C6 118.7(9) . .
O4 N4 Pd2 125.7(7) . .
C6 N4 Pd2 115.6(7) . .
C10 N5 C7 119.7(9) . .
C10 N5 Ir1 121.5(7) . .
C7 N5 Ir1 118.7(7) . .
C9 N6 C8 119.4(9) . .
C9 N6 Ir2 120.7(7) . 2_666
C8 N6 Ir2 119.0(7) . 2_666
C31 N7 Pd1 105.7(8) . .
C32 N8 Pd1 106.4(7) . .
C33 N9 Pd2 109.5(9) . .
C34 N10 Pd2 111.4(9) . .
C5 O1 Ir1 109.6(6) . .
N3 O2 Ir1 108.0(5) . .
C6 O3 Ir2 108.0(5) . .
N4 O4 Ir2 109.5(7) . .
O7 S1 O5 116.5(7) . .
O7 S1 O6 113.1(7) . .
O5 S1 O6 112.7(7) . .
O7 S1 C35 104.5(8) . .
O5 S1 C35 104.8(7) . .
O6 S1 C35 103.5(7) . .
O9 S2 O10 116.6(10) . .
O9 S2 O8 109.7(9) . .
O10 S2 O8 112.7(7) . .
O9 S2 C36 108.6(10) . .
O10 S2 C36 101.5(10) . .
O8 S2 C36 106.9(9) . .
O13 S3 O11 116.8(9) . .
O13 S3 O12 110.9(10) . .
O11 S3 O12 113.8(8) . .
O13 S3 C37 103.8(10) . .
O11 S3 C37 104.8(7) . .
O12 S3 C37 105.3(8) . .
C2 C1 N1 121.3(10) . .
C2 C1 C5 122.3(10) . .
N1 C1 C5 116.4(9) . .
N2 C2 C1 121.1(10) . .
C4 C3 N2 122.6(10) . .
C4 C3 C6 123.8(10) . .
N2 C3 C6 113.6(8) . .
C3 C4 N1 122.9(10) . .
N3 C5 O1 123.5(9) . .
N3 C5 C1 114.0(10) . .
O1 C5 C1 122.5(9) . .
O3 C6 N4 124.4(8) . .
O3 C6 C3 120.7(8) . .
N4 C6 C3 114.9(9) . .
N5 C7 C8 118.5(10) . .
N6 C8 C7 120.3(10) . .
N6 C9 C10 121.9(10) . .
N5 C10 C9 120.0(10) . .
C15 C11 C12 109.5(11) . .
C15 C11 C16 127.5(11) . .
C12 C11 C16 122.9(10) . .
C15 C11 Ir1 70.5(7) . .
C12 C11 Ir1 70.7(6) . .
C16 C11 Ir1 123.5(9) . .
C13 C12 C17 128.8(12) . .
C13 C12 C11 103.0(10) . .
C17 C12 C11 127.6(11) . .
C13 C12 Ir1 68.7(6) . .
C17 C12 Ir1 131.7(10) . .
C11 C12 Ir1 69.0(6) . .
C14 C13 C12 111.7(10) . .
C14 C13 C18 127.9(12) . .
C12 C13 C18 120.2(12) . .
C14 C13 Ir1 70.2(6) . .
C12 C13 Ir1 71.8(6) . .
C18 C13 Ir1 121.6(8) . .
C13 C14 C15 108.2(10) . .
C13 C14 C19 124.1(11) . .
C15 C14 C19 127.6(11) . .
C13 C14 Ir1 71.2(6) . .
C15 C14 Ir1 71.6(6) . .
C19 C14 Ir1 125.7(8) . .
C14 C15 C11 107.4(10) . .
C14 C15 C20 125.4(12) . .
C11 C15 C20 127.1(12) . .
C14 C15 Ir1 69.1(6) . .
C11 C15 Ir1 70.4(7) . .
C20 C15 Ir1 124.0(9) . .
C25 C21 C22 110.1(11) . .
C25 C21 C26 125.1(12) . .
C22 C21 C26 124.6(12) . .
C25 C21 Ir2 73.4(7) . .
C22 C21 Ir2 69.9(7) . .
C26 C21 Ir2 127.2(10) . .
C23 C22 C21 103.1(12) . .
C23 C22 C27 129.5(14) . .
C21 C22 C27 127.0(12) . .
C23 C22 Ir2 70.2(7) . .
C21 C22 Ir2 69.8(7) . .
C27 C22 Ir2 129.3(10) . .
C24 C23 C22 113.5(13) . .
C24 C23 C28 124.2(12) . .
C22 C23 C28 122.4(14) . .
C24 C23 Ir2 73.7(7) . .
C22 C23 Ir2 70.1(7) . .
C28 C23 Ir2 124.6(11) . .
C23 C24 C25 106.2(12) . .
C23 C24 C29 132.4(12) . .
C25 C24 C29 121.3(14) . .
C23 C24 Ir2 68.5(7) . .
C25 C24 Ir2 70.9(7) . .
C29 C24 Ir2 128.2(10) . .
C21 C25 C24 107.1(12) . .
C21 C25 C30 125.2(12) . .
C24 C25 C30 127.5(14) . .
C21 C25 Ir2 67.7(7) . .
C24 C25 Ir2 70.3(7) . .
C30 C25 Ir2 124.0(10) . .
C32 C31 N7 113.0(12) . .
C31 C32 N8 106.3(10) . .
N9 C33 C34 109.6(13) . .
N10 C34 C33 107.5(12) . .
F2 C35 F3 107.8(13) . .
F2 C35 F1 104.4(13) . .
F3 C35 F1 106.3(14) . .
F2 C35 S1 113.4(12) . .
F3 C35 S1 113.6(11) . .
F1 C35 S1 110.7(11) . .
F4 C36 F6 121(2) . .
F4 C36 F5 109(2) . .
F6 C36 F5 102(2) . .
F4 C36 S2 111.3(16) . .
F6 C36 S2 106.7(13) . .
F5 C36 S2 105.0(15) . .
F9 C37 F7 108.9(16) . .
F9 C37 F8 102.6(14) . .
F7 C37 F8 106.2(15) . .
F9 C37 S3 116.5(12) . .
F7 C37 S3 110.8(12) . .
F8 C37 S3 111.1(12) . .
O17' C39 O17 37.6(11) . .
O17' C39 C39 164(4) . 2_666
O17 C39 C39 140(3) . 2_666
O17' O17 C39 66.0(14) . .
O17 O17' C39 76.4(16) . .

loop_
_geom_bond_atom_site_label_1
_geom_bond_atom_site_label_2
_geom_bond_distance
_geom_bond_site_symmetry_2
Ir1 O1 2.072(6) .
Ir1 O2 2.083(7) .
Ir1 N5 2.103(8) .
Ir1 C14 2.107(10) .
Ir1 C13 2.121(11) .
Ir1 C11 2.139(13) .
Ir1 C15 2.140(10) .
Ir1 C12 2.163(10) .
Ir2 O3 2.081(6) .
Ir2 O4 2.106(8) .
Ir2 C21 2.124(12) .
Ir2 C22 2.125(12) .
Ir2 C23 2.126(12) .
Ir2 N6 2.129(9) 2_666
Ir2 C24 2.193(12) .
Ir2 C25 2.201(13) .
Pd1 N3 1.983(10) .
Pd1 N1 2.017(8) .
Pd1 N7 2.041(9) .
Pd1 N8 2.043(10) .
Pd2 N10 1.987(9) .
Pd2 N4 2.008(9) .
Pd2 N2 2.027(9) .
Pd2 N9 2.054(10) .
N1 C4 1.346(12) .
N1 C1 1.383(13) .
N2 C2 1.344(13) .
N2 C3 1.345(13) .
N3 C5 1.279(13) .
N3 O2 1.413(11) .
N4 O4 1.301(12) .
N4 C6 1.307(13) .
N5 C10 1.336(12) .
N5 C7 1.375(14) .
N6 C9 1.315(14) .
N6 C8 1.347(14) .
N6 Ir2 2.129(9) 2_666
N7 C31 1.475(16) .
N8 C32 1.582(16) .
N9 C33 1.400(15) .
N10 C34 1.458(17) .
O1 C5 1.314(12) .
O3 C6 1.290(12) .
O5 S1 1.409(10) .
O6 S1 1.505(11) .
O7 S1 1.372(12) .
O8 S2 1.449(12) .
O9 S2 1.343(12) .
O10 S2 1.419(12) .
O11 S3 1.437(12) .
O12 S3 1.492(16) .
O13 S3 1.402(12) .
S1 C35 1.781(15) .
S2 C36 1.782(17) .
S3 C37 1.803(16) .
F1 C35 1.339(19) .
F2 C35 1.273(13) .
F3 C35 1.319(17) .
F4 C36 1.22(2) .
F5 C36 1.38(3) .
F6 C36 1.378(17) .
F7 C37 1.313(18) .
F8 C37 1.343(19) .
F9 C37 1.312(15) .
C1 C2 1.371(14) .
C1 C5 1.420(14) .
C3 C4 1.330(13) .
C3 C6 1.546(13) .
C7 C8 1.430(15) .
C9 C10 1.404(13) .
C11 C15 1.432(13) .
C11 C12 1.483(13) .
C11 C16 1.504(18) .
C12 C13 1.447(13) .
C12 C17 1.481(16) .
C13 C14 1.399(17) .
C13 C18 1.525(18) .
C14 C15 1.427(15) .
C14 C19 1.491(16) .
C15 C20 1.51(2) .
C21 C25 1.442(14) .
C21 C22 1.466(14) .
C21 C26 1.468(17) .
C22 C23 1.441(14) .
C22 C27 1.55(2) .
C23 C24 1.402(15) .
C23 C28 1.53(2) .
C24 C25 1.461(14) .
C24 C29 1.468(18) .
C25 C30 1.58(2) .
C31 C32 1.471(18) .
C33 C34 1.50(2) .
C39 O17' 1.391(17) .
C39 O17 1.481(17) .
C39 C39 1.62(4) 2_666
O17 O17' 0.93(3) .

loop_
_platon_squeeze_void_nr
_platon_squeeze_void_average_x
_platon_squeeze_void_average_y
_platon_squeeze_void_average_z
_platon_squeeze_void_volume
_platon_squeeze_void_count_electrons
1 -0.012 0.000 0.000 996.0 46.1
